data_4132636
loop_
_publ_author_name
'Lee, Seungkyu'
'B\"urgi, Hans-Beat'
'Alshmimri, Sultan A.'
'Yaghi, Omar M.'

_publ_section_title
;
 Impact of Disordered Guest-Framework Interactions on the Crystallography
 of Metal-Organic Frameworks.
;
_journal_issue 28
_journal_name_full 'Journal of the American Chemical Society'
_journal_page_first 8958
_journal_page_last 8964
_journal_paper_doi 10.1021/jacs.8b05271
_journal_volume 140
_journal_year 2018
_chemical_formula_moiety '0.5(C85.44 H42.72 O56 Zr12), 4(H1 O1)'
_chemical_formula_sum 'C42.7 H25.4 O32.04 Zr6'
_chemical_formula_weight 1598.39
_chemical_name_systematic Uio-66
_space_group_crystal_system cubic
_space_group_IT_number 225
_space_group_name_Hall '-F 4 2 3'
_space_group_name_H-M_alt 'F m -3 m'
_atom_sites_solution_hydrogens mixed
_audit_creation_date 2018-04-24
_audit_creation_method
;
Olex2 1.2
(compiled 2017.08.10 svn.r3458 for OlexSys, GUI svn.r5381)
;
_cell_angle_alpha 90
_cell_angle_beta 90
_cell_angle_gamma 90
_cell_formula_units_Z 4
_cell_length_a 20.7439(6)
_cell_length_b 20.7439(6)
_cell_length_c 20.7439(6)
_cell_measurement_reflns_used 5181
_cell_measurement_temperature 100.15
_cell_measurement_theta_max 28.860
_cell_measurement_theta_min 2.85
_cell_volume 8926.3(4)
_computing_cell_refinement 'SAINT V8.38A (?, 2016)'
_computing_data_reduction 'SAINT V8.38A (?, 2016)'
_computing_molecular_graphics 'Olex2 (Dolomanov et al., 2009)'
_computing_publication_material 'Olex2 (Dolomanov et al., 2009)'
_computing_structure_refinement 'ShelXL (Sheldrick, 2015)'
_diffrn_ambient_temperature 100.15
_diffrn_detector 'Bruker Photon 2'
_diffrn_detector_area_resol_mean 10.42
_diffrn_detector_type 'Bruker Photon 2'
_diffrn_measured_fraction_theta_full 1.000
_diffrn_measured_fraction_theta_max 0.992
_diffrn_measurement_device 'three-circle diffractometer'
_diffrn_measurement_device_type 'Bruker Photon 2'
_diffrn_measurement_method '\f and \w scans'
_diffrn_radiation_monochromator 'silicon 111'
_diffrn_radiation_probe x-ray
_diffrn_radiation_wavelength 0.7288
_diffrn_reflns_av_R_equivalents 0.0987
_diffrn_reflns_av_unetI/netI 0.0389
_diffrn_reflns_Laue_measured_fraction_full 1.000
_diffrn_reflns_Laue_measured_fraction_max 0.992
_diffrn_reflns_limit_h_max 21
_diffrn_reflns_limit_h_min -21
_diffrn_reflns_limit_k_max 25
_diffrn_reflns_limit_k_min -27
_diffrn_reflns_limit_l_max 25
_diffrn_reflns_limit_l_min -25
_diffrn_reflns_number 14886
_diffrn_reflns_point_group_measured_fraction_full 1.000
_diffrn_reflns_point_group_measured_fraction_max 0.992
_diffrn_reflns_theta_full 25.930
_diffrn_reflns_theta_max 29.028
_diffrn_reflns_theta_min 1.744
_diffrn_source 'Advanced Light Source, station 11.3.1'
_diffrn_standards_number 0
_exptl_absorpt_coefficient_mu 0.785
_exptl_absorpt_correction_T_max 0.7054
_exptl_absorpt_correction_T_min 0.6020
_exptl_absorpt_correction_type multi-scan
_exptl_absorpt_process_details
'SADABS-2016/2 (Bruker,2016/2) was used for absorption correction. wR2(int) was 0.1763 before and 0.0976 after correction. The Ratio of minimum to maximum transmission is 0.8534. The \l/2 correction factor is Not present.'
_exptl_crystal_colour clear
_exptl_crystal_colour_lustre clear
_exptl_crystal_density_diffrn 1.189
_exptl_crystal_description 'truncated octahedron'
_exptl_crystal_F_000 3112
_exptl_crystal_size_max 0.12
_exptl_crystal_size_mid 0.12
_exptl_crystal_size_min 0.12
_platon_squeeze_details
;
TITL shelx     F m -3 m     R = 0.06
CELL   20.7439   20.7439   20.7439     90.00     90.00     90.00
SPGR Fm-3m
# Solvent Accessible Volume =      4607
# Electrons Found in S.A.V. =      1357
# Note: Atoms in Void are Labelled as Cxxx and Qxxx for all Others
C101 0.158 0.500 0.000 !       2.07 eA-3
Q102 0.648 0.367 0.133 !       1.83 eA-3
C103 0.671 0.327 0.173 !       1.52 eA-3
C104 1.000 0.500 0.000 !       1.20 eA-3
C105 0.316 0.304 0.304 !       1.19 eA-3
C106 0.174 0.228 0.186 !       1.18 eA-3
C107 0.831 0.282 0.282 !       0.95 eA-3
Q108 0.384 0.500 0.000 !       0.95 eA-3
Q109 0.168 0.090 0.178 !       0.94 eA-3
C110 0.801 0.138 0.153 !       0.94 eA-3
C111 0.301 0.138 0.653 !       0.94 eA-3
C112 0.138 0.294 0.660 !       0.94 eA-3
C113 0.719 0.282 0.218 !       0.89 eA-3
C114 0.910 0.406 0.004 !       0.89 eA-3
C115 0.407 0.093 0.093 !       0.82 eA-3
C116 1.000 0.550 0.147 !       0.79 eA-3
C117 0.500 0.050 0.147 !       0.79 eA-3
C118 0.500 0.550 0.647 !       0.79 eA-3
C119 0.593 0.096 0.062 !       0.77 eA-3
C120 0.232 0.341 0.233 !       0.77 eA-3
Q121 0.874 0.126 0.126 !       0.75 eA-3
C122 0.578 0.068 0.068 !       0.72 eA-3
C123 0.922 0.432 0.932 !       0.72 eA-3
C124 0.859 0.457 0.043 !       0.70 eA-3
C125 0.520 0.152 0.969 !       0.70 eA-3
Q126 0.500 0.409 0.158 !       0.69 eA-3
C127 0.619 0.436 0.436 !       0.69 eA-3
Q128 1.000 0.207 0.059 !       0.68 eA-3
Q129 0.878 0.391 0.247 !       0.65 eA-3
Q130 0.453 0.453 0.047 !       0.64 eA-3
Q131 0.210 0.500 0.000 !       0.61 eA-3
C132 0.273 0.354 0.854 !       0.61 eA-3
C133 0.619 0.871 0.912 !       0.60 eA-3
C134 0.119 0.371 0.912 !       0.60 eA-3
C135 0.619 0.371 0.412 !       0.60 eA-3
C136 0.119 0.412 0.871 !       0.60 eA-3
Q137 0.065 0.250 0.250 !       0.60 eA-3
C138 0.194 0.250 0.250 !       0.59 eA-3
Q139 0.764 0.371 0.291 !       0.57 eA-3
C140 0.113 0.440 0.020 !       0.56 eA-3
C141 0.445 0.085 0.963 !       0.56 eA-3
C142 0.719 0.163 0.141 !       0.56 eA-3
C143 0.529 0.031-0.002 !       0.55 eA-3
Q144 0.099 0.178 0.217 !       0.54 eA-3
C145 0.145 0.143 0.332 !       0.53 eA-3
C146 0.283 0.217 0.217 !       0.51 eA-3
;
_refine_diff_density_max 0.579
_refine_diff_density_min -0.716
_refine_diff_density_rms 0.107
_refine_ls_extinction_method none
_refine_ls_goodness_of_fit_ref 1.095
_refine_ls_hydrogen_treatment mixed
_refine_ls_matrix_type full
_refine_ls_number_parameters 33
_refine_ls_number_reflns 612
_refine_ls_number_restraints 13
_refine_ls_restrained_S_all 1.084
_refine_ls_R_factor_all 0.0440
_refine_ls_R_factor_gt 0.0361
_refine_ls_shift/su_max 0.000
_refine_ls_shift/su_mean 0.000
_refine_ls_structure_factor_coef Fsqd
_refine_ls_weighting_details 'w=1/[\s^2^(Fo^2^)+(0.0647P)^2^+49.7667P] where P=(Fo^2^+2Fc^2^)/3'
_refine_ls_weighting_scheme calc
_refine_ls_wR_factor_gt 0.1035
_refine_ls_wR_factor_ref 0.1101
_reflns_Friedel_coverage 0.000
_reflns_number_gt 518
_reflns_number_total 612
_reflns_threshold_expression 'I > 2\s(I)'
_cod_data_source_file UiO-66_Tswing_100K2.cif
_cod_data_source_block UiO-66_Tswing_100K2
_cod_original_cell_volume 8926.3(8)
_cod_original_formula_sum 'C42.70 H25.40 O32.04 Zr6'
_cod_database_code 4132636
_shelx_shelxl_version_number 2017/1
_shelx_space_group_comment
;
The symmetry employed for this shelxl refinement is uniquely defined
by the following loop, which should always be used as a source of
symmetry information in preference to the above space-group names.
They are only intended as comments.
;
_shelx_estimated_absorpt_t_max 0.912
_shelx_estimated_absorpt_t_min 0.912
_olex2_refinement_description
;
1. Fixed Uiso
 At 1.2 times of:
  All C(H) groups
2. Restrained distances
 O2-H2
 0.8 with sigma of 0.01
3. Uiso/Uaniso restraints and constraints
Uanis(O1) \\sim Ueq, Uanis(O2) \\sim Ueq: with sigma of 0.01 and sigma for
terminal atoms of 0.02
4. Others
 Fixed Sof: O3(0.445) O2(0.08333) H2(0.08333) C1(0.2225) C2(0.2225) C3(0.445)
 H3(0.445) O1(0.08333) O3A(0.055)
 Fixed Uiso: H2(0.03) O3A(0.03)
5.a Aromatic/amide H refined with riding coordinates:
 C3(H3)
;
_platon_squeeze_void_probe_radius 1.20
_olex2_submission_original_sample_id UiO-66_Tswing_100K2
_olex2_submission_special_instructions 'No special instructions were received'

loop_
_space_group_symop_operation_xyz
'x, y, z'
'-y, x, z'
'-x, -y, z'
'y, -x, z'
'x, -z, y'
'x, -y, -z'
'x, z, -y'
'z, y, -x'
'-x, y, -z'
'-z, y, x'
'z, x, y'
'y, z, x'
'-y, -z, x'
'z, -x, -y'
'-y, z, -x'
'-z, -x, y'
'-z, x, -y'
'y, -z, -x'
'y, x, -z'
'-y, -x, -z'
'-x, z, y'
'-x, -z, -y'
'z, -y, x'
'-z, -y, -x'
'x, y+1/2, z+1/2'
'-y, x+1/2, z+1/2'
'-x, -y+1/2, z+1/2'
'y, -x+1/2, z+1/2'
'x, -z+1/2, y+1/2'
'x, -y+1/2, -z+1/2'
'x, z+1/2, -y+1/2'
'z, y+1/2, -x+1/2'
'-x, y+1/2, -z+1/2'
'-z, y+1/2, x+1/2'
'z, x+1/2, y+1/2'
'y, z+1/2, x+1/2'
'-y, -z+1/2, x+1/2'
'z, -x+1/2, -y+1/2'
'-y, z+1/2, -x+1/2'
'-z, -x+1/2, y+1/2'
'-z, x+1/2, -y+1/2'
'y, -z+1/2, -x+1/2'
'y, x+1/2, -z+1/2'
'-y, -x+1/2, -z+1/2'
'-x, z+1/2, y+1/2'
'-x, -z+1/2, -y+1/2'
'z, -y+1/2, x+1/2'
'-z, -y+1/2, -x+1/2'
'x+1/2, y, z+1/2'
'-y+1/2, x, z+1/2'
'-x+1/2, -y, z+1/2'
'y+1/2, -x, z+1/2'
'x+1/2, -z, y+1/2'
'x+1/2, -y, -z+1/2'
'x+1/2, z, -y+1/2'
'z+1/2, y, -x+1/2'
'-x+1/2, y, -z+1/2'
'-z+1/2, y, x+1/2'
'z+1/2, x, y+1/2'
'y+1/2, z, x+1/2'
'-y+1/2, -z, x+1/2'
'z+1/2, -x, -y+1/2'
'-y+1/2, z, -x+1/2'
'-z+1/2, -x, y+1/2'
'-z+1/2, x, -y+1/2'
'y+1/2, -z, -x+1/2'
'y+1/2, x, -z+1/2'
'-y+1/2, -x, -z+1/2'
'-x+1/2, z, y+1/2'
'-x+1/2, -z, -y+1/2'
'z+1/2, -y, x+1/2'
'-z+1/2, -y, -x+1/2'
'x+1/2, y+1/2, z'
'-y+1/2, x+1/2, z'
'-x+1/2, -y+1/2, z'
'y+1/2, -x+1/2, z'
'x+1/2, -z+1/2, y'
'x+1/2, -y+1/2, -z'
'x+1/2, z+1/2, -y'
'z+1/2, y+1/2, -x'
'-x+1/2, y+1/2, -z'
'-z+1/2, y+1/2, x'
'z+1/2, x+1/2, y'
'y+1/2, z+1/2, x'
'-y+1/2, -z+1/2, x'
'z+1/2, -x+1/2, -y'
'-y+1/2, z+1/2, -x'
'-z+1/2, -x+1/2, y'
'-z+1/2, x+1/2, -y'
'y+1/2, -z+1/2, -x'
'y+1/2, x+1/2, -z'
'-y+1/2, -x+1/2, -z'
'-x+1/2, z+1/2, y'
'-x+1/2, -z+1/2, -y'
'z+1/2, -y+1/2, x'
'-z+1/2, -y+1/2, -x'
'-x, -y, -z'
'y, -x, -z'
'x, y, -z'
'-y, x, -z'
'-x, z, -y'
'-x, y, z'
'-x, -z, y'
'-z, -y, x'
'x, -y, z'
'z, -y, -x'
'-z, -x, -y'
'-y, -z, -x'
'y, z, -x'
'-z, x, y'
'y, -z, x'
'z, x, -y'
'z, -x, y'
'-y, z, x'
'-y, -x, z'
'y, x, z'
'x, -z, -y'
'x, z, y'
'-z, y, -x'
'z, y, x'
'-x, -y+1/2, -z+1/2'
'y, -x+1/2, -z+1/2'
'x, y+1/2, -z+1/2'
'-y, x+1/2, -z+1/2'
'-x, z+1/2, -y+1/2'
'-x, y+1/2, z+1/2'
'-x, -z+1/2, y+1/2'
'-z, -y+1/2, x+1/2'
'x, -y+1/2, z+1/2'
'z, -y+1/2, -x+1/2'
'-z, -x+1/2, -y+1/2'
'-y, -z+1/2, -x+1/2'
'y, z+1/2, -x+1/2'
'-z, x+1/2, y+1/2'
'y, -z+1/2, x+1/2'
'z, x+1/2, -y+1/2'
'z, -x+1/2, y+1/2'
'-y, z+1/2, x+1/2'
'-y, -x+1/2, z+1/2'
'y, x+1/2, z+1/2'
'x, -z+1/2, -y+1/2'
'x, z+1/2, y+1/2'
'-z, y+1/2, -x+1/2'
'z, y+1/2, x+1/2'
'-x+1/2, -y, -z+1/2'
'y+1/2, -x, -z+1/2'
'x+1/2, y, -z+1/2'
'-y+1/2, x, -z+1/2'
'-x+1/2, z, -y+1/2'
'-x+1/2, y, z+1/2'
'-x+1/2, -z, y+1/2'
'-z+1/2, -y, x+1/2'
'x+1/2, -y, z+1/2'
'z+1/2, -y, -x+1/2'
'-z+1/2, -x, -y+1/2'
'-y+1/2, -z, -x+1/2'
'y+1/2, z, -x+1/2'
'-z+1/2, x, y+1/2'
'y+1/2, -z, x+1/2'
'z+1/2, x, -y+1/2'
'z+1/2, -x, y+1/2'
'-y+1/2, z, x+1/2'
'-y+1/2, -x, z+1/2'
'y+1/2, x, z+1/2'
'x+1/2, -z, -y+1/2'
'x+1/2, z, y+1/2'
'-z+1/2, y, -x+1/2'
'z+1/2, y, x+1/2'
'-x+1/2, -y+1/2, -z'
'y+1/2, -x+1/2, -z'
'x+1/2, y+1/2, -z'
'-y+1/2, x+1/2, -z'
'-x+1/2, z+1/2, -y'
'-x+1/2, y+1/2, z'
'-x+1/2, -z+1/2, y'
'-z+1/2, -y+1/2, x'
'x+1/2, -y+1/2, z'
'z+1/2, -y+1/2, -x'
'-z+1/2, -x+1/2, -y'
'-y+1/2, -z+1/2, -x'
'y+1/2, z+1/2, -x'
'-z+1/2, x+1/2, y'
'y+1/2, -z+1/2, x'
'z+1/2, x+1/2, -y'
'z+1/2, -x+1/2, y'
'-y+1/2, z+1/2, x'
'-y+1/2, -x+1/2, z'
'y+1/2, x+1/2, z'
'x+1/2, -z+1/2, -y'
'x+1/2, z+1/2, y'
'-z+1/2, y+1/2, -x'
'z+1/2, y+1/2, x'

loop_
_atom_site_label
_atom_site_type_symbol
_atom_site_fract_x
_atom_site_fract_y
_atom_site_fract_z
_atom_site_U_iso_or_equiv
_atom_site_adp_type
_atom_site_occupancy
_atom_site_site_symmetry_order
_atom_site_calc_flag
_atom_site_refinement_flags_posn
_atom_site_refinement_flags_adp
_atom_site_refinement_flags_occupancy
_atom_site_disorder_assembly
_atom_site_disorder_group
Zr1 Zr 0.11961(3) 0.000000 0.000000 0.0130(3) Uani 1 8 d S T P . .
O3 O 0.17335(18) -0.09230(17) 0.000000 0.0336(8) Uani 0.89 2 d S T P A 1
O2 O 0.0679(3) 0.0679(3) 0.0679(3) 0.018(2) Uani 0.5 6 d DS TU P . 2
H2 H 0.0901(4) 0.0901(4) 0.0901(4) 0.030 Uiso 0.5 6 d DS T P B 2
C1 C 0.1516(3) -0.1516(3) 0.000000 0.0374(15) Uani 0.89 4 d S T P A 1
C2 C 0.2028(3) -0.2028(3) 0.000000 0.0441(18) Uani 0.89 4 d S T P A 1
C3 C 0.2671(3) -0.1855(3) 0.000000 0.073(2) Uani 0.89 2 d S T P A 1
H3 H 0.278904 -0.141300 0.000000 0.087 Uiso 0.89 2 calc RS T P A 1
O1 O 0.0508(3) 0.0508(3) 0.0508(3) 0.0133(19) Uani 0.5 6 d S TU P . 1
O3A O 0.1991(14) -0.0704(15) 0.000000 0.030 Uiso 0.11 2 d S T P A 2

loop_
_atom_site_aniso_label
_atom_site_aniso_U_11
_atom_site_aniso_U_22
_atom_site_aniso_U_33
_atom_site_aniso_U_23
_atom_site_aniso_U_13
_atom_site_aniso_U_12
Zr1 0.0097(3) 0.0147(3) 0.0147(3) 0.000 0.000 0.000
O3 0.037(2) 0.0271(18) 0.0370(19) 0.000 0.000 0.0194(15)
O2 0.018(2) 0.018(2) 0.018(2) -0.007(2) -0.007(2) -0.007(2)
C1 0.035(2) 0.035(2) 0.042(4) 0.000 0.000 0.002(3)
C2 0.035(2) 0.035(2) 0.063(5) 0.000 0.000 0.007(3)
C3 0.039(4) 0.030(3) 0.149(8) 0.000 0.000 0.008(3)
O1 0.0133(19) 0.0133(19) 0.0133(19) -0.0049(19) -0.0049(19) -0.0049(19)

loop_
_atom_type_symbol
_atom_type_description
_atom_type_scat_dispersion_real
_atom_type_scat_dispersion_imag
_atom_type_scat_source
C C 0.0040 0.0020 'International Tables Vol C Tables 4.2.6.8 and 6.1.1.4'
H H 0.0000 0.0000 'International Tables Vol C Tables 4.2.6.8 and 6.1.1.4'
O O 0.0120 0.0060 'International Tables Vol C Tables 4.2.6.8 and 6.1.1.4'
Zr Zr -2.4410 0.6100 'International Tables Vol C Tables 4.2.6.8 and 6.1.1.4'

loop_
_geom_angle_atom_site_label_1
_geom_angle_atom_site_label_2
_geom_angle_atom_site_label_3
_geom_angle
_geom_angle_site_symmetry_1
_geom_angle_site_symmetry_3
O3 Zr1 O3 75.34(10) 7 6
O3 Zr1 O3 75.34(10) 6 5
O3 Zr1 O3 119.6(2) 7 5
O3 Zr1 O3 75.34(10) 7 .
O3 Zr1 O3 75.34(10) 5 .
O3 Zr1 O3 119.6(2) 6 .
O1 Zr1 O3 84.7(2) 99 6
O1 Zr1 O3 84.7(2) 98 .
O1 Zr1 O3 142.12(6) 4 6
O1 Zr1 O3 142.12(6) 98 7
O1 Zr1 O3 142.12(6) 99 .
O1 Zr1 O3 84.7(2) 98 5
O1 Zr1 O3 142.12(6) 98 6
O1 Zr1 O3 84.7(2) 4 7
O1 Zr1 O3 84.7(2) 4 .
O1 Zr1 O3 142.12(6) 99 7
O1 Zr1 O3 142.12(6) . .
O1 Zr1 O3 142.12(6) . 5
O1 Zr1 O3 84.7(2) . 7
O1 Zr1 O3 142.12(6) 4 5
O1 Zr1 O3 84.7(2) 99 5
O1 Zr1 O3 84.7(2) . 6
O1 Zr1 O1 61.4(3) 98 99
O1 Zr1 O1 61.4(3) 98 4
O1 Zr1 O1 61.4(3) 4 .
O1 Zr1 O1 92.4(6) 4 99
O1 Zr1 O1 92.4(6) 98 .
O1 Zr1 O1 61.4(3) 99 .
O1 Zr1 O3A 100.3(7) 98 5
O1 Zr1 O3A 148.92(17) 4 6
O1 Zr1 O3A 100.3(7) 99 6
O1 Zr1 O3A 100.3(7) 99 5
O1 Zr1 O3A 100.3(7) . 6
O1 Zr1 O3A 148.92(17) 98 7
O1 Zr1 O3A 148.92(17) 4 5
O1 Zr1 O3A 100.3(7) 4 7
O1 Zr1 O3A 148.91(17) . 5
O1 Zr1 O3A 100.3(7) . 7
O1 Zr1 O3A 148.92(17) 98 6
O1 Zr1 O3A 148.92(17) 99 7
O3A Zr1 O3 18.2(7) 7 7
O3A Zr1 O3 67.9(3) 5 6
O3A Zr1 O3 67.9(3) . 7
O3A Zr1 O3 67.9(3) 6 7
O3A Zr1 O3 101.3(8) 5 7
O3A Zr1 O3 101.3(8) . 6
O3A Zr1 O3 67.9(3) 7 6
O3A Zr1 O3 18.2(7) 6 6
O3A Zr1 O3A 55.9(9) 7 6
O3A Zr1 O3A 55.9(9) . 7
O3A Zr1 O3A 83.1(16) . 6
C1 O3 Zr1 129.6(4) . .
Zr1 O2 Zr1 101.7(3) 104 2
Zr1 O2 Zr1 101.7(3) . 104
Zr1 O2 Zr1 101.7(3) . 2
O3 C1 O3 130.4(7) 115 .
O3 C1 C2 114.8(3) . .
O3 C1 C2 114.8(3) 115 .
C3 C2 C1 119.9(4) 115 .
C3 C2 C1 119.9(4) . .
C3 C2 C3 120.1(8) . 115
C2 C3 C3 119.9(4) . 91_545
Zr1 O1 Zr1 116.47(17) 104 2
Zr1 O1 Zr1 116.47(17) . 2
Zr1 O1 Zr1 116.47(17) . 104

loop_
_geom_bond_atom_site_label_1
_geom_bond_atom_site_label_2
_geom_bond_distance
_geom_bond_site_symmetry_2
Zr1 O3 2.215(3) 7
Zr1 O3 2.215(3) .
Zr1 O3 2.215(3) 6
Zr1 O3 2.215(3) 5
Zr1 O1 2.064(2) 4
Zr1 O1 2.064(2) 98
Zr1 O1 2.064(2) 99
Zr1 O1 2.064(2) .
Zr1 O3A 2.20(3) 6
Zr1 O3A 2.20(3) .
Zr1 O3A 2.20(3) 5
Zr1 O3A 2.20(3) 7
O3 C1 1.310(5) .
C1 C2 1.504(10) .
C2 C3 1.380(7) 115
C2 C3 1.380(7) .
C3 C3 1.390(11) 91_545

loop_
_platon_squeeze_void_nr
_platon_squeeze_void_average_x
_platon_squeeze_void_average_y
_platon_squeeze_void_average_z
_platon_squeeze_void_volume
_platon_squeeze_void_count_electrons
_platon_squeeze_void_content
1 -0.007 -0.005 0.431 4491 1380 ' '
